data_1539929
loop_
_publ_author_name
'Weirich, T.E.'

_publ_section_title
;
 The crystal structure of Zr2 Se reinvestigated by electron
 crystallography and X-ray powder diffraction
;
_journal_name_full Kristallografiya
_journal_page_first 445
_journal_page_last 455
_journal_volume 49
_journal_year 2004
_chemical_formula_sum 'Se Zr2'
_chemical_name_systematic 'Zr2 Se'
_space_group_IT_number 58
_symmetry_space_group_name_Hall '-P 2 2n'
_symmetry_space_group_name_H-M 'P n n m'
_cell_angle_alpha 90
_cell_angle_beta 90
_cell_angle_gamma 90
_cell_formula_units_Z 12
_cell_length_a 12.5985
_cell_length_b 15.7448
_cell_length_c 3.61256
_cell_volume 716.591
_citation_journal_id_ASTM KRISAJ
_cod_data_source_file Weirich_KRISAJ_2004_572.cif
_cod_data_source_block Se1Zr2
_cod_original_cell_volume 716.5905
_cod_original_formula_sum 'Se1 Zr2'
_cod_database_code 1539929

loop_
_symmetry_equiv_pos_as_xyz
x,y,z
-x,-y,z
x+1/2,-y+1/2,-z+1/2
-x+1/2,y+1/2,-z+1/2
-x,-y,-z
x,y,-z
-x-1/2,y-1/2,z-1/2
x-1/2,-y-1/2,z-1/2

loop_
_atom_site_label
_atom_site_type_symbol
_atom_site_fract_x
_atom_site_fract_y
_atom_site_fract_z
_atom_site_occupancy
_atom_site_U_iso_or_equiv
Zr3 Zr 0.58537 0.07929 0 1 0.0
Zr2 Zr 0.08041 0.25396 0 1 0.0
Zr5 Zr 0.80091 0.20398 0 1 0.0
Zr6 Zr 0.87643 0.42267 0 1 0.0
Se3 Se 0.68331 0.34916 0 1 0.0
Zr1 Zr 0.15169 0.02288 0 1 0.0
Se2 Se 0.24568 0.42002 0 1 0.0
Zr4 Zr 0.46922 0.38994 0 1 0.0
Se1 Se 0.42149 0.20845 0 1 0.0
